data_7047631
loop_
_publ_author_name
'\<Skoch, Karel'
'C\'isa\<rov\'a, Ivana'
'Uhl\'ik, Filip'
'\<St\<epni\<cka, Petr'

_publ_section_title
;
 Comparing the reactivity of isomeric phosphinoferrocene nitrile and
 isocyanide in Pd(ii) complexes: synthesis of simple coordination
 compounds vs. preparation of P-chelated insertion products and
 Fischer-type carbenes.
;
_journal_issue 45
_journal_name_full 'Dalton transactions (Cambridge, England : 2003)'
_journal_page_first 16082
_journal_page_last 16101
_journal_paper_doi 10.1039/c8dt03564d
_journal_volume 47
_journal_year 2018
_chemical_absolute_configuration ad
_chemical_formula_moiety 'C48 H42 Cl2 Fe2 N2 P2 Pd2, 2(C4 H8 O2)'
_chemical_formula_sum 'C56 H58 Cl2 Fe2 N2 O4 P2 Pd2'
_chemical_formula_weight 1280.38
_space_group_crystal_system monoclinic
_space_group_IT_number 9
_space_group_name_Hall 'C -2yc'
_space_group_name_H-M_alt 'C 1 c 1'
_symmetry_space_group_name_Hall 'C -2yc'
_symmetry_space_group_name_H-M 'C 1 c 1'
_atom_sites_solution_hydrogens geom
_atom_sites_solution_primary direct
_atom_sites_solution_secondary difmap
_audit_creation_method SHELXL-2014/7
_audit_update_record
;
2018-07-23 deposited with the CCDC.
2018-09-21 downloaded from the CCDC.
;
_cell_angle_alpha 90
_cell_angle_beta 98.947(2)
_cell_angle_gamma 90
_cell_formula_units_Z 4
_cell_length_a 10.0527(4)
_cell_length_b 19.7030(7)
_cell_length_c 26.7727(11)
_cell_measurement_reflns_used 9657
_cell_measurement_temperature 150(2)
_cell_measurement_theta_max 27.48
_cell_measurement_theta_min 2.58
_cell_volume 5238.3(4)
_computing_cell_refinement 'SAINT V8.37A (Bruker AXS Inc., 2015)'
_computing_data_collection 'Bruker Instrument Service vV6.2.4'
_computing_data_reduction 'SAINT V8.37A (Bruker AXS Inc., 2015)'
_computing_molecular_graphics 'PLATON (Spek, 2016)'
_computing_publication_material 'PLATON (Spek, 2016)'
_computing_structure_refinement 'SHELXL-2014/7 (Sheldrick, 2014)'
_computing_structure_solution 'XT, VERSION 2014/5'
_diffrn_ambient_temperature 150(2)
_diffrn_measured_fraction_theta_full 0.999
_diffrn_measured_fraction_theta_max 0.997
_diffrn_measurement_device_type 'Bruker D8 VENTURE Kappa Duo PHOTON 100 CMOS'
_diffrn_measurement_method '\f and \w scans'
_diffrn_radiation_monochromator 'Quazar Mo multilayer optic'
_diffrn_radiation_source 'I\mS micro-focus sealed tube'
_diffrn_radiation_type MoK\a
_diffrn_radiation_wavelength 0.71073
_diffrn_reflns_av_R_equivalents 0.0239
_diffrn_reflns_av_unetI/netI 0.0174
_diffrn_reflns_Laue_measured_fraction_full 0.999
_diffrn_reflns_Laue_measured_fraction_max 0.997
_diffrn_reflns_limit_h_max 13
_diffrn_reflns_limit_h_min -13
_diffrn_reflns_limit_k_max 23
_diffrn_reflns_limit_k_min -25
_diffrn_reflns_limit_l_max 34
_diffrn_reflns_limit_l_min -34
_diffrn_reflns_number 62544
_diffrn_reflns_point_group_measured_fraction_full 0.999
_diffrn_reflns_point_group_measured_fraction_max 0.997
_diffrn_reflns_theta_full 25.242
_diffrn_reflns_theta_max 27.529
_diffrn_reflns_theta_min 2.297
_exptl_absorpt_coefficient_mu 1.430
_exptl_absorpt_correction_T_max 0.87
_exptl_absorpt_correction_T_min 0.68
_exptl_absorpt_correction_type numerical
_exptl_absorpt_process_details 'SADABS-2016/2 - Bruker AXS area'
_exptl_crystal_colour yellow
_exptl_crystal_density_diffrn 1.624
_exptl_crystal_description plate
_exptl_crystal_F_000 2592
_exptl_crystal_size_max 0.380
_exptl_crystal_size_mid 0.200
_exptl_crystal_size_min 0.100
_refine_diff_density_max 0.967
_refine_diff_density_min -0.549
_refine_diff_density_rms 0.074
_refine_ls_abs_structure_details
;
 Refined as an inversion twin.
;
_refine_ls_abs_structure_Flack 0.365(15)
_refine_ls_extinction_method none
_refine_ls_goodness_of_fit_ref 1.069
_refine_ls_hydrogen_treatment constr
_refine_ls_matrix_type full
_refine_ls_number_parameters 638
_refine_ls_number_reflns 11983
_refine_ls_number_restraints 8
_refine_ls_restrained_S_all 1.077
_refine_ls_R_factor_all 0.0228
_refine_ls_R_factor_gt 0.0217
_refine_ls_shift/su_max 0.004
_refine_ls_shift/su_mean 0.000
_refine_ls_structure_factor_coef Fsqd
_refine_ls_weighting_details 'w=1/[\s^2^(Fo^2^)+(0.0301P)^2^+7.6509P] where P=(Fo^2^+2Fc^2^)/3'
_refine_ls_weighting_scheme calc
_refine_ls_wR_factor_gt 0.0545
_refine_ls_wR_factor_ref 0.0552
_reflns_Friedel_coverage 0.999
_reflns_Friedel_fraction_full 0.999
_reflns_Friedel_fraction_max 0.997
_reflns_number_gt 11672
_reflns_number_total 11983
_reflns_threshold_expression 'I > 2\s(I)'
_cod_data_source_file c8dt03564d6.cif
_cod_data_source_block mo_ks823
_cod_depositor_comments 'Adding full bibliography for 7047627--7047638.cif.'
_cod_database_code 7047631
_shelx_shelxl_version_number 2014/7
_shelx_space_group_comment
;
The symmetry employed for this shelxl refinement is uniquely defined
by the following loop, which should always be used as a source of
symmetry information in preference to the above space-group names.
They are only intended as comments.
;
_shelx_estimated_absorpt_t_min 0.613
_shelx_estimated_absorpt_t_max 0.870

loop_
_space_group_symop_operation_xyz
'x, y, z'
'x, -y, z+1/2'
'x+1/2, y+1/2, z'
'x+1/2, -y+1/2, z+1/2'

loop_
_atom_site_label
_atom_site_type_symbol
_atom_site_fract_x
_atom_site_fract_y
_atom_site_fract_z
_atom_site_U_iso_or_equiv
_atom_site_adp_type
_atom_site_occupancy
_atom_site_site_symmetry_order
_atom_site_calc_flag
_atom_site_refinement_flags_posn
_atom_site_refinement_flags_adp
Pd1 Pd 0.53886(2) 0.35189(2) 0.43666(2) 0.01110(6) Uani 1 1 d . .
Pd2 Pd 0.45240(2) 0.36799(2) 0.56182(2) 0.01195(6) Uani 1 1 d . .
Fe1 Fe 0.83719(5) 0.23937(3) 0.41603(2) 0.01267(11) Uani 1 1 d . .
Fe2 Fe 0.15897(5) 0.48098(3) 0.58881(2) 0.01585(11) Uani 1 1 d . .
Cl1 Cl 0.60830(9) 0.42088(5) 0.51416(3) 0.01822(18) Uani 1 1 d . .
Cl2 Cl 0.38036(9) 0.29934(5) 0.48397(3) 0.01831(18) Uani 1 1 d . .
P1 P 0.69206(9) 0.39203(5) 0.39146(3) 0.01061(17) Uani 1 1 d . .
P2 P 0.30677(9) 0.32821(5) 0.61047(4) 0.01325(18) Uani 1 1 d . .
N1 N 0.5248(3) 0.23501(16) 0.36790(12) 0.0159(6) Uani 1 1 d . .
N2 N 0.4749(3) 0.48555(17) 0.63021(12) 0.0174(7) Uani 1 1 d . .
C1 C 0.6426(4) 0.20451(19) 0.39265(14) 0.0153(7) Uani 1 1 d . .
C2 C 0.7349(4) 0.1698(2) 0.36613(16) 0.0201(8) Uani 1 1 d . .
H2 H 0.7317 0.1686 0.3305 0.024 Uiso 1 1 calc R U
C3 C 0.8330(5) 0.1371(2) 0.40281(18) 0.0236(9) Uani 1 1 d . .
H3 H 0.9066 0.1103 0.3959 0.028 Uiso 1 1 calc R U
C4 C 0.8002(5) 0.1520(2) 0.45163(17) 0.0244(9) Uani 1 1 d . .
H4 H 0.8482 0.1365 0.4829 0.029 Uiso 1 1 calc R U
C5 C 0.6843(4) 0.1937(2) 0.44577(16) 0.0206(8) Uani 1 1 d . .
H5 H 0.6417 0.2114 0.4723 0.025 Uiso 1 1 calc R U
C6 C 0.8420(4) 0.34220(19) 0.40839(14) 0.0141(7) Uani 1 1 d . .
C7 C 0.9321(4) 0.3117(2) 0.37850(15) 0.0169(7) Uani 1 1 d . .
H7 H 0.9276 0.3161 0.3429 0.020 Uiso 1 1 calc R U
C8 C 1.0296(4) 0.2737(2) 0.41119(17) 0.0197(8) Uani 1 1 d . .
H8 H 1.1017 0.2486 0.4012 0.024 Uiso 1 1 calc R U
C9 C 1.0011(4) 0.2797(2) 0.46149(16) 0.0198(8) Uani 1 1 d . .
H9 H 1.0504 0.2591 0.4907 0.024 Uiso 1 1 calc R U
C10 C 0.8854(4) 0.3219(2) 0.46024(14) 0.0171(7) Uani 1 1 d . .
H10 H 0.8441 0.3344 0.4885 0.021 Uiso 1 1 calc R U
C11 C 0.4737(4) 0.29119(19) 0.37878(14) 0.0142(7) Uani 1 1 d . .
C12 C 0.6583(4) 0.39366(19) 0.32263(13) 0.0138(7) Uani 1 1 d . .
C13 C 0.6121(4) 0.4542(2) 0.29863(15) 0.0209(8) Uani 1 1 d . .
H13 H 0.5993 0.4932 0.3183 0.025 Uiso 1 1 calc R U
C14 C 0.5848(5) 0.4575(2) 0.24608(16) 0.0303(10) Uani 1 1 d . .
H14 H 0.5512 0.4984 0.2299 0.036 Uiso 1 1 calc R U
C15 C 0.6065(5) 0.4014(2) 0.21733(16) 0.0293(9) Uani 1 1 d . .
H15 H 0.5909 0.4043 0.1815 0.035 Uiso 1 1 calc R U
C16 C 0.6509(5) 0.3409(2) 0.24067(15) 0.0266(9) Uani 1 1 d . .
H16 H 0.6644 0.3023 0.2208 0.032 Uiso 1 1 calc R U
C17 C 0.6759(4) 0.3367(2) 0.29335(15) 0.0195(8) Uani 1 1 d . .
H17 H 0.7048 0.2950 0.3093 0.023 Uiso 1 1 calc R U
C18 C 0.7445(4) 0.47902(18) 0.40670(14) 0.0152(7) Uani 1 1 d . .
C19 C 0.6579(4) 0.52580(19) 0.42393(15) 0.0172(8) Uani 1 1 d . .
H19 H 0.5702 0.5120 0.4288 0.021 Uiso 1 1 calc R U
C20 C 0.6988(5) 0.5926(2) 0.43403(17) 0.0246(9) Uani 1 1 d . .
H20 H 0.6395 0.6240 0.4460 0.029 Uiso 1 1 calc R U
C21 C 0.8260(5) 0.6130(2) 0.4266(2) 0.0372(12) Uani 1 1 d . .
H21 H 0.8543 0.6585 0.4337 0.045 Uiso 1 1 calc R U
C22 C 0.9120(6) 0.5674(3) 0.4088(2) 0.0450(13) Uani 1 1 d . U
H22 H 0.9985 0.5818 0.4031 0.054 Uiso 1 1 calc R U
C23 C 0.8720(5) 0.5003(2) 0.3992(2) 0.0355(12) Uani 1 1 d . .
H23 H 0.9320 0.4690 0.3874 0.043 Uiso 1 1 calc R U
C24 C 0.3444(4) 0.3147(2) 0.34801(16) 0.0228(8) Uani 1 1 d . .
H24A H 0.3617 0.3545 0.3281 0.034 Uiso 1 1 calc R U
H24B H 0.2801 0.3266 0.3706 0.034 Uiso 1 1 calc R U
H24C H 0.3068 0.2782 0.3252 0.034 Uiso 1 1 calc R U
C31 C 0.3552(4) 0.51579(19) 0.60713(15) 0.0170(8) Uani 1 1 d . .
C32 C 0.2671(5) 0.5521(2) 0.63530(17) 0.0240(9) Uani 1 1 d . .
H32 H 0.2770 0.5548 0.6711 0.029 Uiso 1 1 calc R U
C33 C 0.1636(5) 0.5831(2) 0.60114(19) 0.0295(10) Uani 1 1 d . .
H33 H 0.0911 0.6092 0.6099 0.035 Uiso 1 1 calc R U
C34 C 0.1877(5) 0.5680(2) 0.55091(19) 0.0293(10) Uani 1 1 d . .
H34 H 0.1349 0.5830 0.5204 0.035 Uiso 1 1 calc R U
C35 C 0.3055(4) 0.5261(2) 0.55480(16) 0.0212(8) Uani 1 1 d . .
H35 H 0.3439 0.5084 0.5273 0.025 Uiso 1 1 calc R U
C36 C 0.1570(4) 0.37832(19) 0.59765(16) 0.0176(8) Uani 1 1 d . .
C37 C 0.0736(4) 0.4102(2) 0.63030(18) 0.0251(9) Uani 1 1 d . .
H37 H 0.0849 0.4066 0.6661 0.030 Uiso 1 1 calc R U
C38 C -0.0276(4) 0.4476(2) 0.5997(2) 0.0302(10) Uani 1 1 d . .
H38 H -0.0954 0.4740 0.6115 0.036 Uiso 1 1 calc R U
C39 C -0.0118(4) 0.4393(2) 0.54856(19) 0.0285(10) Uani 1 1 d . .
H39 H -0.0680 0.4583 0.5202 0.034 Uiso 1 1 calc R U
C40 C 0.1032(4) 0.3975(2) 0.54694(16) 0.0209(8) Uani 1 1 d . .
H40 H 0.1380 0.3845 0.5173 0.025 Uiso 1 1 calc R U
C41 C 0.5226(4) 0.4299(2) 0.61872(14) 0.0158(7) Uani 1 1 d . .
C42 C 0.3620(4) 0.3259(2) 0.67884(15) 0.0185(8) Uani 1 1 d . .
C43 C 0.4248(4) 0.2672(2) 0.70037(16) 0.0238(8) Uani 1 1 d . .
H43 H 0.4282 0.2276 0.6803 0.029 Uiso 1 1 calc R U
C44 C 0.4827(5) 0.2667(3) 0.75127(16) 0.0309(10) Uani 1 1 d . .
H44 H 0.5279 0.2273 0.7656 0.037 Uiso 1 1 calc R U
C45 C 0.4740(5) 0.3239(3) 0.78096(16) 0.0313(10) Uani 1 1 d . .
H45 H 0.5125 0.3232 0.8157 0.038 Uiso 1 1 calc R U
C46 C 0.4099(5) 0.3814(2) 0.76039(16) 0.0286(9) Uani 1 1 d . .
H46 H 0.4029 0.4200 0.7811 0.034 Uiso 1 1 calc R U
C47 C 0.3554(4) 0.3831(2) 0.70927(16) 0.0225(8) Uani 1 1 d . .
H47 H 0.3134 0.4233 0.6950 0.027 Uiso 1 1 calc R U
C48 C 0.2512(4) 0.24167(19) 0.59477(14) 0.0163(7) Uani 1 1 d . .
C49 C 0.3379(5) 0.1952(2) 0.57771(17) 0.0233(8) Uani 1 1 d . .
H49 H 0.4269 0.2083 0.5742 0.028 Uiso 1 1 calc R U
C50 C 0.2939(5) 0.1290(2) 0.56570(18) 0.0287(10) Uani 1 1 d . .
H50 H 0.3536 0.0971 0.5544 0.034 Uiso 1 1 calc R U
C51 C 0.1644(5) 0.1097(2) 0.57014(17) 0.0295(10) Uani 1 1 d . .
H51 H 0.1347 0.0648 0.5614 0.035 Uiso 1 1 calc R U
C52 C 0.0773(5) 0.1558(2) 0.58736(18) 0.0288(10) Uani 1 1 d . .
H52 H -0.0118 0.1424 0.5905 0.035 Uiso 1 1 calc R U
C53 C 0.1201(4) 0.2215(2) 0.59996(16) 0.0215(8) Uani 1 1 d . .
H53 H 0.0607 0.2527 0.6121 0.026 Uiso 1 1 calc R U
C54 C 0.6551(4) 0.4068(2) 0.64798(16) 0.0237(9) Uani 1 1 d . .
H54A H 0.6935 0.4431 0.6707 0.036 Uiso 1 1 calc R U
H54B H 0.7173 0.3957 0.6244 0.036 Uiso 1 1 calc R U
H54C H 0.6406 0.3664 0.6679 0.036 Uiso 1 1 calc R U
O1S O 0.8406(4) -0.00535(19) 0.34561(15) 0.0399(8) Uani 1 1 d . .
O2S O 0.6257(4) -0.0394(2) 0.33077(15) 0.0416(9) Uani 1 1 d . .
C1S C 0.7318(6) -0.0377(3) 0.41519(19) 0.0368(11) Uani 1 1 d . .
H1S1 H 0.8224 -0.0445 0.4342 0.055 Uiso 1 1 calc R U
H1S2 H 0.6772 -0.0782 0.4182 0.055 Uiso 1 1 calc R U
H1S3 H 0.6898 0.0016 0.4289 0.055 Uiso 1 1 calc R U
C2S C 0.7412(5) -0.0253(2) 0.36078(19) 0.0298(10) Uani 1 1 d . .
C3S C 0.6257(7) -0.0273(4) 0.2769(2) 0.0557(16) Uani 1 1 d . .
H3S1 H 0.6983 -0.0539 0.2651 0.067 Uiso 1 1 calc R U
H3S2 H 0.6415 0.0214 0.2709 0.067 Uiso 1 1 calc R U
C4S C 0.4914(9) -0.0485(5) 0.2489(3) 0.088(3) Uani 1 1 d . .
H4S1 H 0.4759 -0.0965 0.2557 0.133 Uiso 1 1 calc R U
H4S2 H 0.4900 -0.0420 0.2125 0.133 Uiso 1 1 calc R U
H4S3 H 0.4205 -0.0210 0.2601 0.133 Uiso 1 1 calc R U
O3S O 0.6748(7) 0.2200(3) 0.6573(3) 0.099(2) Uani 1 1 d . .
O4S O 0.8686(5) 0.2779(3) 0.66887(19) 0.0591(12) Uani 1 1 d . .
C5S C 0.7652(8) 0.2574(4) 0.5833(3) 0.066(2) Uani 1 1 d . .
H5S1 H 0.7778 0.2132 0.5679 0.098 Uiso 1 1 calc R U
H5S2 H 0.8401 0.2875 0.5787 0.098 Uiso 1 1 calc R U
H5S3 H 0.6802 0.2775 0.5670 0.098 Uiso 1 1 calc R U
C6S C 0.7615(7) 0.2483(3) 0.6392(3) 0.0558(17) Uani 1 1 d . .
C7S C 0.8657(7) 0.2803(5) 0.7229(3) 0.094(4) Uani 1 1 d . .
H7S1 H 0.8901 0.2353 0.7381 0.113 Uiso 1 1 calc R U
H7S2 H 0.7737 0.2917 0.7291 0.113 Uiso 1 1 calc R U
C8S C 0.9608(10) 0.3315(6) 0.7460(3) 0.104(4) Uani 1 1 d . .
H8S1 H 1.0199 0.3451 0.7219 0.156 Uiso 1 1 calc R U
H8S2 H 1.0152 0.3125 0.7764 0.156 Uiso 1 1 calc R U
H8S3 H 0.9112 0.3711 0.7554 0.156 Uiso 1 1 calc R U

loop_
_atom_site_aniso_label
_atom_site_aniso_U_11
_atom_site_aniso_U_22
_atom_site_aniso_U_33
_atom_site_aniso_U_23
_atom_site_aniso_U_13
_atom_site_aniso_U_12
Pd1 0.01238(12) 0.01151(12) 0.00994(12) -0.00209(10) 0.00344(9) -0.00287(10)
Pd2 0.01367(13) 0.01255(12) 0.01018(12) -0.00151(10) 0.00355(9) -0.00395(10)
Fe1 0.0144(2) 0.0100(2) 0.0133(2) 0.00035(18) 0.00108(18) -0.00151(19)
Fe2 0.0176(3) 0.0121(2) 0.0180(3) -0.0003(2) 0.0032(2) -0.0032(2)
Cl1 0.0215(4) 0.0209(5) 0.0138(4) -0.0055(3) 0.0077(3) -0.0110(4)
Cl2 0.0201(4) 0.0212(4) 0.0153(4) -0.0060(3) 0.0081(3) -0.0103(4)
P1 0.0132(4) 0.0096(4) 0.0093(4) 0.0001(3) 0.0027(3) -0.0019(3)
P2 0.0155(4) 0.0123(4) 0.0126(4) 0.0001(3) 0.0041(3) -0.0036(4)
N1 0.0148(15) 0.0164(15) 0.0168(15) -0.0041(12) 0.0035(12) -0.0037(12)
N2 0.0199(16) 0.0190(16) 0.0131(15) -0.0032(12) 0.0020(12) -0.0084(13)
C1 0.0159(17) 0.0124(17) 0.0177(18) -0.0032(14) 0.0028(14) -0.0044(14)
C2 0.0225(19) 0.0115(17) 0.026(2) -0.0070(15) 0.0025(16) -0.0016(15)
C3 0.022(2) 0.0131(18) 0.036(2) -0.0007(16) 0.0050(18) 0.0016(15)
C4 0.031(2) 0.0150(19) 0.026(2) 0.0098(16) -0.0003(18) -0.0036(17)
C5 0.022(2) 0.0174(19) 0.022(2) 0.0028(16) 0.0043(16) -0.0062(15)
C6 0.0152(17) 0.0108(16) 0.0170(18) -0.0010(13) 0.0043(14) -0.0047(13)
C7 0.0179(18) 0.0141(17) 0.0198(18) 0.0012(14) 0.0067(14) -0.0008(14)
C8 0.0118(17) 0.0138(17) 0.033(2) 0.0010(16) 0.0019(15) -0.0012(14)
C9 0.0197(19) 0.0172(18) 0.0199(18) -0.0004(15) -0.0055(15) -0.0032(15)
C10 0.0197(18) 0.0154(18) 0.0152(17) -0.0010(14) -0.0006(14) -0.0022(14)
C11 0.0136(16) 0.0167(18) 0.0127(16) -0.0037(14) 0.0036(13) -0.0061(14)
C12 0.0147(16) 0.0163(18) 0.0105(16) 0.0015(13) 0.0021(12) 0.0001(13)
C13 0.028(2) 0.0183(18) 0.0164(18) 0.0029(14) 0.0028(15) 0.0070(16)
C14 0.045(3) 0.027(2) 0.018(2) 0.0079(17) 0.0023(18) 0.011(2)
C15 0.036(2) 0.037(2) 0.0131(18) 0.0043(16) -0.0006(16) 0.0049(19)
C16 0.038(2) 0.026(2) 0.0152(19) -0.0036(16) 0.0022(17) 0.0063(18)
C17 0.025(2) 0.0172(18) 0.0156(18) 0.0006(14) 0.0001(15) 0.0011(15)
C18 0.0187(18) 0.0096(16) 0.0171(18) -0.0014(13) 0.0021(14) -0.0018(14)
C19 0.0205(19) 0.0112(17) 0.0201(19) 0.0023(14) 0.0044(15) 0.0004(14)
C20 0.031(2) 0.0146(19) 0.028(2) -0.0044(16) 0.0038(17) 0.0002(17)
C21 0.033(3) 0.015(2) 0.064(4) -0.008(2) 0.007(2) -0.0071(18)
C22 0.032(2) 0.030(2) 0.076(3) -0.007(2) 0.016(2) -0.0120(19)
C23 0.026(2) 0.020(2) 0.065(4) -0.008(2) 0.020(2) -0.0044(18)
C24 0.0196(19) 0.026(2) 0.022(2) -0.0078(16) 0.0004(15) 0.0004(16)
C31 0.0198(19) 0.0113(17) 0.0202(19) -0.0027(14) 0.0038(15) -0.0091(14)
C32 0.029(2) 0.0157(18) 0.028(2) -0.0098(16) 0.0045(17) -0.0038(16)
C33 0.031(2) 0.0122(19) 0.045(3) -0.0045(18) 0.005(2) -0.0010(17)
C34 0.030(2) 0.019(2) 0.037(3) 0.0112(18) 0.0006(19) -0.0062(18)
C35 0.026(2) 0.0170(19) 0.021(2) 0.0040(15) 0.0039(16) -0.0080(16)
C36 0.0166(17) 0.0138(17) 0.023(2) 0.0021(15) 0.0048(15) -0.0035(14)
C37 0.027(2) 0.0198(19) 0.032(2) 0.0004(17) 0.0157(18) -0.0039(17)
C38 0.0163(19) 0.023(2) 0.054(3) 0.001(2) 0.0136(19) -0.0022(17)
C39 0.020(2) 0.019(2) 0.041(3) -0.0003(18) -0.0106(18) -0.0007(16)
C40 0.0220(19) 0.0159(18) 0.023(2) -0.0045(15) -0.0015(15) -0.0051(15)
C41 0.0159(17) 0.0194(18) 0.0121(17) 0.0001(14) 0.0022(13) -0.0086(15)
C42 0.0207(19) 0.021(2) 0.0149(18) 0.0023(15) 0.0068(15) -0.0052(16)
C43 0.028(2) 0.026(2) 0.0180(19) 0.0024(15) 0.0051(16) -0.0033(17)
C44 0.034(2) 0.040(3) 0.018(2) 0.0102(18) 0.0034(17) 0.000(2)
C45 0.035(2) 0.044(3) 0.0152(19) 0.0067(18) 0.0037(17) -0.006(2)
C46 0.038(2) 0.033(2) 0.0166(19) -0.0044(17) 0.0102(18) -0.008(2)
C47 0.029(2) 0.0220(19) 0.0176(19) -0.0012(16) 0.0086(16) -0.0059(17)
C48 0.0226(19) 0.0128(17) 0.0134(17) 0.0012(13) 0.0023(14) -0.0041(14)
C49 0.026(2) 0.0181(19) 0.026(2) 0.0002(16) 0.0057(17) -0.0018(16)
C50 0.045(3) 0.015(2) 0.028(2) 0.0004(17) 0.009(2) 0.0026(19)
C51 0.046(3) 0.017(2) 0.023(2) -0.0016(17) -0.0009(19) -0.0098(19)
C52 0.032(2) 0.023(2) 0.032(2) -0.0005(18) 0.0072(19) -0.0150(19)
C53 0.026(2) 0.0179(19) 0.022(2) 0.0008(15) 0.0078(16) -0.0061(16)
C54 0.0177(19) 0.031(2) 0.021(2) -0.0018(16) -0.0025(15) -0.0036(17)
O1S 0.0346(18) 0.038(2) 0.049(2) -0.0011(17) 0.0132(16) -0.0032(16)
O2S 0.0318(19) 0.056(2) 0.037(2) 0.0063(18) 0.0065(16) -0.0029(17)
C1S 0.039(3) 0.037(3) 0.035(3) 0.001(2) 0.006(2) 0.005(2)
C2S 0.030(2) 0.021(2) 0.040(3) -0.0005(18) 0.009(2) 0.0038(18)
C3S 0.054(4) 0.077(5) 0.037(3) 0.012(3) 0.012(3) -0.004(3)
C4S 0.094(6) 0.106(7) 0.055(4) 0.030(5) -0.023(4) -0.038(5)
O3S 0.103(5) 0.058(3) 0.156(6) -0.044(4) 0.085(5) -0.028(3)
O4S 0.046(2) 0.066(3) 0.068(3) 0.012(2) 0.016(2) 0.008(2)
C5S 0.052(4) 0.066(5) 0.079(5) -0.013(4) 0.010(4) 0.010(4)
C6S 0.043(3) 0.040(3) 0.088(5) -0.013(3) 0.022(3) -0.003(3)
C7S 0.052(4) 0.124(8) 0.091(6) 0.089(6) -0.038(4) -0.035(4)
C8S 0.113(8) 0.148(9) 0.041(4) 0.051(5) -0.022(4) -0.015(7)

loop_
_atom_type_symbol
_atom_type_description
_atom_type_scat_dispersion_real
_atom_type_scat_dispersion_imag
_atom_type_scat_source
C C 0.0033 0.0016 'International Tables Vol C Tables 4.2.6.8 and 6.1.1.4'
H H 0.0000 0.0000 'International Tables Vol C Tables 4.2.6.8 and 6.1.1.4'
Cl Cl 0.1484 0.1585 'International Tables Vol C Tables 4.2.6.8 and 6.1.1.4'
Fe Fe 0.3463 0.8444 'International Tables Vol C Tables 4.2.6.8 and 6.1.1.4'
N N 0.0061 0.0033 'International Tables Vol C Tables 4.2.6.8 and 6.1.1.4'
O O 0.0106 0.0060 'International Tables Vol C Tables 4.2.6.8 and 6.1.1.4'
P P 0.1023 0.0942 'International Tables Vol C Tables 4.2.6.8 and 6.1.1.4'
Pd Pd -0.9988 1.0072 'International Tables Vol C Tables 4.2.6.8 and 6.1.1.4'

loop_
_geom_angle_atom_site_label_1
_geom_angle_atom_site_label_2
_geom_angle_atom_site_label_3
_geom_angle
C11 Pd1 P1 87.84(11)
C11 Pd1 Cl2 89.23(11)
P1 Pd1 Cl2 175.25(4)
C11 Pd1 Cl1 174.49(11)
P1 Pd1 Cl1 97.47(3)
Cl2 Pd1 Cl1 85.37(3)
C41 Pd2 P2 87.44(11)
C41 Pd2 Cl1 87.60(11)
P2 Pd2 Cl1 174.40(4)
C41 Pd2 Cl2 172.90(11)
P2 Pd2 Cl2 99.46(3)
Cl1 Pd2 Cl2 85.42(3)
C10 Fe1 C4 116.81(17)
C10 Fe1 C6 41.68(15)
C4 Fe1 C6 154.05(17)
C10 Fe1 C3 152.72(17)
C4 Fe1 C3 41.02(18)
C6 Fe1 C3 164.24(17)
C10 Fe1 C5 104.57(17)
C4 Fe1 C5 40.60(17)
C6 Fe1 C5 120.48(16)
C3 Fe1 C5 68.76(18)
C10 Fe1 C9 40.94(16)
C4 Fe1 C9 103.82(17)
C6 Fe1 C9 69.20(16)
C3 Fe1 C9 118.53(17)
C5 Fe1 C9 121.48(17)
C10 Fe1 C7 69.08(16)
C4 Fe1 C7 161.39(17)
C6 Fe1 C7 40.86(15)
C3 Fe1 C7 126.54(17)
C5 Fe1 C7 157.88(16)
C9 Fe1 C7 68.36(16)
C10 Fe1 C2 163.25(16)
C4 Fe1 C2 68.47(18)
C6 Fe1 C2 127.59(16)
C3 Fe1 C2 40.71(17)
C5 Fe1 C2 68.44(17)
C9 Fe1 C2 155.72(16)
C7 Fe1 C2 111.35(17)
C10 Fe1 C8 68.50(17)
C4 Fe1 C8 123.19(17)
C6 Fe1 C8 68.41(16)
C3 Fe1 C8 107.78(17)
C5 Fe1 C8 158.90(17)
C9 Fe1 C8 40.44(17)
C7 Fe1 C8 40.21(16)
C2 Fe1 C8 123.38(17)
C10 Fe1 C1 124.79(15)
C4 Fe1 C1 68.16(16)
C6 Fe1 C1 109.55(15)
C3 Fe1 C1 68.20(17)
C5 Fe1 C1 40.73(16)
C9 Fe1 C1 160.01(16)
C7 Fe1 C1 124.59(15)
C2 Fe1 C1 40.25(15)
C8 Fe1 C1 159.09(16)
C40 Fe2 C34 117.26(19)
C40 Fe2 C36 41.32(16)
C34 Fe2 C36 154.02(19)
C40 Fe2 C33 153.01(19)
C34 Fe2 C33 41.2(2)
C36 Fe2 C33 164.10(19)
C40 Fe2 C38 68.66(19)
C34 Fe2 C38 123.03(19)
C36 Fe2 C38 68.85(18)
C33 Fe2 C38 106.99(19)
C40 Fe2 C39 41.00(18)
C34 Fe2 C39 104.33(19)
C36 Fe2 C39 68.97(17)
C33 Fe2 C39 118.45(19)
C38 Fe2 C39 40.2(2)
C40 Fe2 C35 105.29(17)
C34 Fe2 C35 41.05(18)
C36 Fe2 C35 120.20(17)
C33 Fe2 C35 69.14(19)
C38 Fe2 C35 159.70(19)
C39 Fe2 C35 122.73(19)
C40 Fe2 C37 69.11(18)
C34 Fe2 C37 161.08(19)
C36 Fe2 C37 41.39(16)
C33 Fe2 C37 125.74(19)
C38 Fe2 C37 40.24(19)
C39 Fe2 C37 68.0(2)
C35 Fe2 C37 157.60(18)
C40 Fe2 C32 163.84(17)
C34 Fe2 C32 68.11(19)
C36 Fe2 C32 128.07(17)
C33 Fe2 C32 40.27(19)
C38 Fe2 C32 122.6(2)
C39 Fe2 C32 155.03(19)
C35 Fe2 C32 68.06(17)
C37 Fe2 C32 111.08(19)
C40 Fe2 C31 124.91(16)
C34 Fe2 C31 68.63(17)
C36 Fe2 C31 109.09(16)
C33 Fe2 C31 68.80(18)
C38 Fe2 C31 158.43(19)
C39 Fe2 C31 160.78(19)
C35 Fe2 C31 40.47(16)
C37 Fe2 C31 123.99(18)
C32 Fe2 C31 40.67(16)
Pd2 Cl1 Pd1 94.83(3)
Pd1 Cl2 Pd2 94.37(3)
C6 P1 C18 104.80(18)
C6 P1 C12 106.38(17)
C18 P1 C12 102.23(17)
C6 P1 Pd1 106.87(13)
C18 P1 Pd1 114.20(13)
C12 P1 Pd1 121.06(12)
C36 P2 C48 104.68(19)
C36 P2 C42 108.7(2)
C48 P2 C42 104.02(18)
C36 P2 Pd2 107.53(13)
C48 P2 Pd2 113.36(13)
C42 P2 Pd2 117.72(13)
C11 N1 C1 127.4(3)
C41 N2 C31 126.9(3)
N1 C1 C2 122.5(3)
N1 C1 C5 128.9(4)
C2 C1 C5 108.1(4)
N1 C1 Fe1 133.6(3)
C2 C1 Fe1 69.7(2)
C5 C1 Fe1 68.5(2)
C1 C2 C3 107.8(4)
C1 C2 Fe1 70.0(2)
C3 C2 Fe1 68.6(2)
C1 C2 H2 126.1
C3 C2 H2 126.1
Fe1 C2 H2 126.8
C4 C3 C2 107.6(4)
C4 C3 Fe1 68.9(2)
C2 C3 Fe1 70.7(2)
C4 C3 H3 126.2
C2 C3 H3 126.2
Fe1 C3 H3 125.8
C5 C4 C3 108.8(4)
C5 C4 Fe1 70.3(2)
C3 C4 Fe1 70.1(2)
C5 C4 H4 125.6
C3 C4 H4 125.6
Fe1 C4 H4 125.6
C4 C5 C1 107.7(4)
C4 C5 Fe1 69.1(2)
C1 C5 Fe1 70.8(2)
C4 C5 H5 126.1
C1 C5 H5 126.1
Fe1 C5 H5 125.6
C7 C6 C10 107.3(3)
C7 C6 P1 131.9(3)
C10 C6 P1 120.7(3)
C7 C6 Fe1 70.5(2)
C10 C6 Fe1 68.7(2)
P1 C6 Fe1 122.5(2)
C8 C7 C6 108.2(3)
C8 C7 Fe1 70.3(2)
C6 C7 Fe1 68.7(2)
C8 C7 H7 125.9
C6 C7 H7 125.9
Fe1 C7 H7 126.7
C7 C8 C9 108.5(4)
C7 C8 Fe1 69.5(2)
C9 C8 Fe1 68.9(2)
C7 C8 H8 125.7
C9 C8 H8 125.7
Fe1 C8 H8 127.4
C8 C9 C10 108.0(3)
C8 C9 Fe1 70.6(2)
C10 C9 Fe1 68.6(2)
C8 C9 H9 126.0
C10 C9 H9 126.0
Fe1 C9 H9 126.4
C9 C10 C6 107.9(3)
C9 C10 Fe1 70.5(2)
C6 C10 Fe1 69.6(2)
C9 C10 H10 126.0
C6 C10 H10 126.0
Fe1 C10 H10 125.4
N1 C11 C24 119.2(3)
N1 C11 Pd1 127.3(3)
C24 C11 Pd1 113.3(3)
C17 C12 C13 119.3(3)
C17 C12 P1 122.3(3)
C13 C12 P1 118.4(3)
C14 C13 C12 120.2(4)
C14 C13 H13 119.9
C12 C13 H13 119.9
C15 C14 C13 120.1(4)
C15 C14 H14 120.0
C13 C14 H14 120.0
C14 C15 C16 120.3(4)
C14 C15 H15 119.9
C16 C15 H15 119.9
C15 C16 C17 120.1(4)
C15 C16 H16 120.0
C17 C16 H16 120.0
C16 C17 C12 120.0(4)
C16 C17 H17 120.0
C12 C17 H17 120.0
C23 C18 C19 119.0(4)
C23 C18 P1 119.5(3)
C19 C18 P1 121.5(3)
C20 C19 C18 120.5(4)
C20 C19 H19 119.8
C18 C19 H19 119.8
C21 C20 C19 119.9(4)
C21 C20 H20 120.1
C19 C20 H20 120.0
C22 C21 C20 120.1(4)
C22 C21 H21 119.9
C20 C21 H21 119.9
C21 C22 C23 120.2(5)
C21 C22 H22 119.9
C23 C22 H22 119.9
C18 C23 C22 120.3(4)
C18 C23 H23 119.9
C22 C23 H23 119.9
C11 C24 H24A 109.5
C11 C24 H24B 109.5
H24A C24 H24B 109.5
C11 C24 H24C 109.5
H24A C24 H24C 109.5
H24B C24 H24C 109.5
N2 C31 C35 129.8(4)
N2 C31 C32 122.5(4)
C35 C31 C32 107.1(4)
N2 C31 Fe2 133.3(3)
C35 C31 Fe2 68.9(2)
C32 C31 Fe2 69.4(2)
C33 C32 C31 109.1(4)
C33 C32 Fe2 68.7(2)
C31 C32 Fe2 69.9(2)
C33 C32 H32 125.5
C31 C32 H32 125.5
Fe2 C32 H32 127.5
C32 C33 C34 107.6(4)
C32 C33 Fe2 71.0(2)
C34 C33 Fe2 69.3(2)
C32 C33 H33 126.2
C34 C33 H33 126.2
Fe2 C33 H33 125.1
C35 C34 C33 108.0(4)
C35 C34 Fe2 70.1(2)
C33 C34 Fe2 69.5(2)
C35 C34 H34 126.0
C33 C34 H34 126.0
Fe2 C34 H34 126.0
C31 C35 C34 108.2(4)
C31 C35 Fe2 70.6(2)
C34 C35 Fe2 68.9(2)
C31 C35 H35 125.9
C34 C35 H35 125.9
Fe2 C35 H35 126.2
C40 C36 C37 106.9(4)
C40 C36 P2 120.7(3)
C37 C36 P2 132.4(3)
C40 C36 Fe2 68.7(2)
C37 C36 Fe2 69.9(2)
P2 C36 Fe2 123.2(2)
C38 C37 C36 108.0(4)
C38 C37 Fe2 69.8(3)
C36 C37 Fe2 68.7(2)
C38 C37 H37 126.0
C36 C37 H37 126.0
Fe2 C37 H37 127.0
C39 C38 C37 108.9(4)
C39 C38 Fe2 69.9(3)
C37 C38 Fe2 70.0(2)
C39 C38 H38 125.6
C37 C38 H38 125.6
Fe2 C38 H38 126.2
C38 C39 C40 108.1(4)
C38 C39 Fe2 69.9(3)
C40 C39 Fe2 68.4(2)
C38 C39 H39 126.0
C40 C39 H39 126.0
Fe2 C39 H39 127.4
C39 C40 C36 108.2(4)
C39 C40 Fe2 70.6(2)
C36 C40 Fe2 70.0(2)
C39 C40 H40 125.9
C36 C40 H40 125.9
Fe2 C40 H40 125.1
N2 C41 C54 118.5(4)
N2 C41 Pd2 128.3(3)
C54 C41 Pd2 113.1(3)
C47 C42 C43 119.1(4)
C47 C42 P2 122.0(3)
C43 C42 P2 118.7(3)
C44 C43 C42 120.1(4)
C44 C43 H43 120.0
C42 C43 H43 120.0
C45 C44 C43 119.9(4)
C45 C44 H44 120.0
C43 C44 H44 120.0
C46 C45 C44 120.4(4)
C46 C45 H45 119.8
C44 C45 H45 119.8
C45 C46 C47 120.0(4)
C45 C46 H46 120.0
C47 C46 H46 120.0
C46 C47 C42 120.4(4)
C46 C47 H47 119.8
C42 C47 H47 119.8
C49 C48 C53 119.5(4)
C49 C48 P2 120.5(3)
C53 C48 P2 120.1(3)
C48 C49 C50 119.9(4)
C48 C49 H49 120.1
C50 C49 H49 120.1
C51 C50 C49 120.4(4)
C51 C50 H50 119.8
C49 C50 H50 119.8
C50 C51 C52 120.0(4)
C50 C51 H51 120.0
C52 C51 H51 120.0
C53 C52 C51 120.2(4)
C53 C52 H52 119.9
C51 C52 H52 119.9
C52 C53 C48 120.0(4)
C52 C53 H53 120.0
C48 C53 H53 120.0
C41 C54 H54A 109.5
C41 C54 H54B 109.5
H54A C54 H54B 109.5
C41 C54 H54C 109.5
H54A C54 H54C 109.5
H54B C54 H54C 109.5
C2S O2S C3S 115.3(4)
C2S C1S H1S1 109.5
C2S C1S H1S2 109.5
H1S1 C1S H1S2 109.5
C2S C1S H1S3 109.5
H1S1 C1S H1S3 109.5
H1S2 C1S H1S3 109.5
O1S C2S O2S 123.7(5)
O1S C2S C1S 124.4(5)
O2S C2S C1S 111.9(4)
O2S C3S C4S 108.1(5)
O2S C3S H3S1 110.1
C4S C3S H3S1 110.1
O2S C3S H3S2 110.1
C4S C3S H3S2 110.1
H3S1 C3S H3S2 108.4
C3S C4S H4S1 109.5
C3S C4S H4S2 109.5
H4S1 C4S H4S2 109.5
C3S C4S H4S3 109.5
H4S1 C4S H4S3 109.5
H4S2 C4S H4S3 109.5
C6S O4S C7S 117.2(5)
C6S C5S H5S1 109.5
C6S C5S H5S2 109.5
H5S1 C5S H5S2 109.5
C6S C5S H5S3 109.5
H5S1 C5S H5S3 109.5
H5S2 C5S H5S3 109.5
O3S C6S O4S 121.4(8)
O3S C6S C5S 125.9(8)
O4S C6S C5S 112.7(6)
O4S C7S C8S 109.4(6)
O4S C7S H7S1 109.8
C8S C7S H7S1 109.8
O4S C7S H7S2 109.8
C8S C7S H7S2 109.8
H7S1 C7S H7S2 108.2
C7S C8S H8S1 109.5
C7S C8S H8S2 109.5
H8S1 C8S H8S2 109.5
C7S C8S H8S3 109.5
H8S1 C8S H8S3 109.5
H8S2 C8S H8S3 109.5

loop_
_geom_bond_atom_site_label_1
_geom_bond_atom_site_label_2
_geom_bond_distance
Pd1 C11 1.986(4)
Pd1 P1 2.2454(9)
Pd1 Cl2 2.4172(9)
Pd1 Cl1 2.4878(9)
Pd2 C41 1.992(4)
Pd2 P2 2.2466(10)
Pd2 Cl1 2.4067(9)
Pd2 Cl2 2.4957(9)
Fe1 C10 2.025(4)
Fe1 C4 2.030(4)
Fe1 C6 2.038(4)
Fe1 C3 2.045(4)
Fe1 C5 2.046(4)
Fe1 C9 2.050(4)
Fe1 C7 2.062(4)
Fe1 C2 2.072(4)
Fe1 C8 2.073(4)
Fe1 C1 2.076(4)
Fe2 C40 2.021(4)
Fe2 C34 2.035(4)
Fe2 C36 2.037(4)
Fe2 C33 2.038(4)
Fe2 C38 2.051(4)
Fe2 C39 2.051(4)
Fe2 C35 2.052(4)
Fe2 C37 2.053(4)
Fe2 C32 2.067(4)
Fe2 C31 2.074(4)
P1 C6 1.797(4)
P1 C18 1.821(4)
P1 C12 1.821(4)
P2 C36 1.788(4)
P2 C48 1.823(4)
P2 C42 1.829(4)
N1 C11 1.273(5)
N1 C1 1.400(5)
N2 C41 1.255(5)
N2 C31 1.398(5)
C1 C2 1.427(5)
C1 C5 1.435(6)
C2 C3 1.432(6)
C2 H2 0.9500
C3 C4 1.428(7)
C3 H3 0.9500
C4 C5 1.414(6)
C4 H4 0.9500
C5 H5 0.9500
C6 C7 1.431(5)
C6 C10 1.445(5)
C7 C8 1.421(6)
C7 H7 0.9500
C8 C9 1.425(6)
C8 H8 0.9500
C9 C10 1.425(6)
C9 H9 0.9500
C10 H10 0.9500
C11 C24 1.500(5)
C12 C17 1.397(5)
C12 C13 1.400(5)
C13 C14 1.393(6)
C13 H13 0.9500
C14 C15 1.384(6)
C14 H14 0.9500
C15 C16 1.387(6)
C15 H15 0.9500
C16 C17 1.396(6)
C16 H16 0.9500
C17 H17 0.9500
C18 C23 1.392(6)
C18 C19 1.395(5)
C19 C20 1.392(6)
C19 H19 0.9500
C20 C21 1.385(7)
C20 H20 0.9500
C21 C22 1.382(8)
C21 H21 0.9500
C22 C23 1.393(7)
C22 H22 0.9500
C23 H23 0.9500
C24 H24A 0.9800
C24 H24B 0.9800
C24 H24C 0.9800
C31 C35 1.427(6)
C31 C32 1.439(6)
C32 C33 1.413(7)
C32 H32 0.9500
C33 C34 1.434(7)
C33 H33 0.9500
C34 C35 1.433(7)
C34 H34 0.9500
C35 H35 0.9500
C36 C40 1.432(6)
C36 C37 1.445(6)
C37 C38 1.411(7)
C37 H37 0.9500
C38 C39 1.411(7)
C38 H38 0.9500
C39 C40 1.426(6)
C39 H39 0.9500
C40 H40 0.9500
C41 C54 1.507(5)
C42 C47 1.397(6)
C42 C43 1.399(6)
C43 C44 1.396(6)
C43 H43 0.9500
C44 C45 1.390(7)
C44 H44 0.9500
C45 C46 1.376(7)
C45 H45 0.9500
C46 C47 1.393(6)
C46 H46 0.9500
C47 H47 0.9500
C48 C49 1.390(6)
C48 C53 1.404(6)
C49 C50 1.399(6)
C49 H49 0.9500
C50 C51 1.379(7)
C50 H50 0.9500
C51 C52 1.390(7)
C51 H51 0.9500
C52 C53 1.388(6)
C52 H52 0.9500
C53 H53 0.9500
C54 H54A 0.9800
C54 H54B 0.9800
C54 H54C 0.9800
O1S C2S 1.202(6)
O2S C2S 1.334(6)
O2S C3S 1.461(7)
C1S C2S 1.494(7)
C1S H1S1 0.9800
C1S H1S2 0.9800
C1S H1S3 0.9800
C3S C4S 1.499(10)
C3S H3S1 0.9900
C3S H3S2 0.9900
C4S H4S1 0.9800
C4S H4S2 0.9800
C4S H4S3 0.9800
O3S C6S 1.199(9)
O4S C6S 1.366(9)
O4S C7S 1.451(10)
C5S C6S 1.514(11)
C5S H5S1 0.9800
C5S H5S2 0.9800
C5S H5S3 0.9800
C7S C8S 1.460(13)
C7S H7S1 0.9900
C7S H7S2 0.9900
C8S H8S1 0.9800
C8S H8S2 0.9800
C8S H8S3 0.9800
